data_4081400
loop_
_publ_author_name
'Cao, Zhi'
'Fanwick, Phillip E.'
'Forrest, William P.'
'Gao, Yang'
'Ren, Tong'

_publ_section_title
;
 New Fe(III)(cyclam) Complexes Bearing Axially
 Boundgeminal-Diethynylethenes
;
_journal_issue 16
_journal_name_full Organometallics
_journal_page_first 4684
_journal_paper_doi 10.1021/om400683d
_journal_volume 32
_journal_year 2013
_chemical_formula_moiety 'C38 H46 Fe1 N4,C1 F3 O3 S1'
_chemical_formula_sum 'C39 H46 F3 Fe N4 O3 S'
_chemical_formula_weight 763.71
_chemical_name_systematic
;
 ?
;
_space_group_crystal_system monoclinic
_space_group_IT_number 14
_space_group_name_Hall '-P 2yn'
_space_group_name_H-M_alt 'P 1 21/n 1'
_symmetry_space_group_name_Hall '-P 2yn'
_symmetry_space_group_name_H-M 'P 1 21/n 1'
_atom_sites_solution_hydrogens mixed
_atom_sites_solution_primary heavy
_atom_sites_solution_secondary difmap
_audit_creation_method SHELXL-2013
_cell_angle_alpha 90
_cell_angle_beta 94.162(3)
_cell_angle_gamma 90
_cell_formula_units_Z 4
_cell_length_a 12.2898(4)
_cell_length_b 11.5783(5)
_cell_length_c 26.8427(10)
_cell_measurement_reflns_used 36926
_cell_measurement_temperature 150(2)
_cell_measurement_theta_max 70.248
_cell_measurement_theta_min 3.301
_cell_volume 3809.5(3)
_computing_cell_refinement 'HKL2000 (Otwinowski & Minor, 1997)'
_computing_data_collection 'Crystal Clear(Rigaku 2001)'
_computing_data_reduction 'HKL2000 (Otwinowski & Minor, 1997)'
_computing_publication_material 'local programs'
_computing_structure_refinement 'SHELXL-2013 (Sheldrick, 2013)'
_computing_structure_solution 'DIRDIF/PATTY (Burskens, et. al,. 2008)'
_diffrn_ambient_temperature 150(2)
_diffrn_measured_fraction_theta_full 0.949
_diffrn_measured_fraction_theta_max 0.942
_diffrn_measurement_device_type 'Rigaku Rapid II'
_diffrn_measurement_method \w
_diffrn_radiation_type CuK\a
_diffrn_radiation_wavelength 1.54178
_diffrn_reflns_av_R_equivalents 0.070
_diffrn_reflns_av_unetI/netI 0.0509
_diffrn_reflns_Laue_measured_fraction_full 0.949
_diffrn_reflns_Laue_measured_fraction_max 0.942
_diffrn_reflns_limit_h_max 13
_diffrn_reflns_limit_h_min -10
_diffrn_reflns_limit_k_max 13
_diffrn_reflns_limit_k_min -14
_diffrn_reflns_limit_l_max 32
_diffrn_reflns_limit_l_min -32
_diffrn_reflns_number 36926
_diffrn_reflns_point_group_measured_fraction_full 0.949
_diffrn_reflns_point_group_measured_fraction_max 0.942
_diffrn_reflns_theta_full 67.679
_diffrn_reflns_theta_max 70.248
_diffrn_reflns_theta_min 3.301
_diffrn_source 'microfocus source'
_exptl_absorpt_coefficient_mu 4.158
_exptl_absorpt_correction_T_max 0.847
_exptl_absorpt_correction_T_min 0.810
_exptl_absorpt_correction_type multi-scan
_exptl_absorpt_process_details 'SCALEPACK (Otwinowski & Minor, 1997)'
_exptl_crystal_colour green
_exptl_crystal_density_diffrn 1.332
_exptl_crystal_description needle
_exptl_crystal_F_000 1604
_exptl_crystal_size_max 0.200
_exptl_crystal_size_mid 0.080
_exptl_crystal_size_min 0.040
_refine_diff_density_max 0.889
_refine_diff_density_min -0.357
_refine_diff_density_rms 0.071
_refine_ls_extinction_method none
_refine_ls_goodness_of_fit_ref 1.048
_refine_ls_hydrogen_treatment mixed
_refine_ls_matrix_type full
_refine_ls_number_parameters 480
_refine_ls_number_reflns 6826
_refine_ls_number_restraints 0
_refine_ls_restrained_S_all 1.048
_refine_ls_R_factor_all 0.0896
_refine_ls_R_factor_gt 0.0658
_refine_ls_shift/su_max 0.001
_refine_ls_shift/su_mean 0.000
_refine_ls_structure_factor_coef Fsqd
_refine_ls_weighting_details 'w=1/[\s^2^(Fo^2^)+(0.0956P)^2^+3.4042P] where P=(Fo^2^+2Fc^2^)/3'
_refine_ls_weighting_scheme calc
_refine_ls_wR_factor_gt 0.1720
_refine_ls_wR_factor_ref 0.1898
_reflns_Friedel_coverage 0.000
_reflns_number_gt 5029
_reflns_number_total 6826
_reflns_threshold_expression 'I > 2\s(I)'
_cod_data_source_file om400683d_si_002.cif
_cod_data_source_block ZGEM1
_cod_database_code 4081400
_shelx_space_group_comment
;
The symmetry employed for this shelxl refinement is uniquely defined
by the following loop, which should always be used as a source of
symmetry information in preference to the above space-group names.
They are only intended as comments.
;
_shelx_estimated_absorpt_t_min 0.490
_shelx_estimated_absorpt_t_max 0.851
_shelxl_version_number 2013-3

loop_
_space_group_symop_operation_xyz
'x, y, z'
'-x+1/2, y+1/2, -z+1/2'
'-x, -y, -z'
'x-1/2, -y-1/2, z-1/2'

loop_
_atom_site_label
_atom_site_type_symbol
_atom_site_fract_x
_atom_site_fract_y
_atom_site_fract_z
_atom_site_U_iso_or_equiv
_atom_site_adp_type
_atom_site_occupancy
_atom_site_site_symmetry_order
_atom_site_calc_flag
_atom_site_refinement_flags_posn
_atom_site_refinement_flags_adp
Fe1 Fe 0.06026(5) 0.15355(5) 0.29517(2) 0.03701(19) Uani 1 1 d . .
S1 S -0.46910(9) 0.21352(9) 0.29342(4) 0.0475(3) Uani 1 1 d . .
F1 F -0.3097(3) 0.1215(3) 0.34782(12) 0.1027(12) Uani 1 1 d . .
F2 F -0.4113(3) 0.2354(3) 0.38818(10) 0.0987(11) Uani 1 1 d . .
F4 F -0.2973(3) 0.3048(4) 0.33937(15) 0.1123(13) Uani 1 1 d . .
O1 O -0.5351(3) 0.1172(3) 0.30602(14) 0.0691(9) Uani 1 1 d . .
O2 O -0.5214(3) 0.3241(3) 0.29505(12) 0.0590(8) Uani 1 1 d . .
O3 O -0.4038(3) 0.1957(3) 0.25174(11) 0.0575(8) Uani 1 1 d . .
N1 N -0.0951(3) 0.1822(3) 0.26917(14) 0.0429(8) Uani 1 1 d . .
N2 N 0.0206(3) -0.0139(3) 0.28962(13) 0.0416(8) Uani 1 1 d . .
N3 N 0.2150(3) 0.1276(3) 0.32313(13) 0.0412(8) Uani 1 1 d . .
N4 N 0.0966(3) 0.3224(3) 0.30181(14) 0.0451(8) Uani 1 1 d . .
C1 C 0.1108(3) 0.1466(3) 0.22694(14) 0.0388(9) Uani 1 1 d . .
C2 C 0.1438(3) 0.1293(3) 0.18653(14) 0.0413(9) Uani 1 1 d . .
C3 C 0.1787(3) 0.1011(4) 0.13765(14) 0.0453(9) Uani 1 1 d . .
C4 C 0.1081(3) 0.0697(4) 0.09918(16) 0.0559(11) Uani 1 1 d . .
C5 C 0.2952(3) 0.0987(4) 0.13148(15) 0.0468(10) Uani 1 1 d . .
C6 C 0.3888(4) 0.0863(4) 0.12407(15) 0.0495(10) Uani 1 1 d . .
C7 C -0.0118(4) 0.0638(5) 0.10389(18) 0.0730(15) Uani 1 1 d . .
H7A H -0.0285 0.0932 0.1367 0.110 Uiso 1 1 calc R U
H7B H -0.0362 -0.0166 0.1004 0.110 Uiso 1 1 calc R U
H7C H -0.0496 0.1108 0.0777 0.110 Uiso 1 1 calc R U
C8 C 0.1462(5) 0.0360(6) 0.04888(18) 0.0820(17) Uani 1 1 d . .
H8A H 0.2256 0.0447 0.0494 0.123 Uiso 1 1 calc R U
H8B H 0.1113 0.0860 0.0230 0.123 Uiso 1 1 calc R U
H8C H 0.1264 -0.0446 0.0417 0.123 Uiso 1 1 calc R U
C9 C 0.4972(3) 0.0627(4) 0.10978(16) 0.0519(11) Uani 1 1 d . .
C10 C 0.5092(4) -0.0164(5) 0.0713(2) 0.0745(15) Uani 1 1 d . .
H10 H 0.4472 -0.0547 0.0559 0.089 Uiso 1 1 calc R U
C11 C 0.6118(5) -0.0384(5) 0.0557(2) 0.0854(18) Uani 1 1 d . .
H11 H 0.6198 -0.0930 0.0298 0.103 Uiso 1 1 calc R U
C12 C 0.7013(4) 0.0162(5) 0.0766(2) 0.0741(15) Uani 1 1 d . .
H12 H 0.7713 0.0009 0.0652 0.089 Uiso 1 1 calc R U
C13 C 0.6894(4) 0.0948(5) 0.11481(19) 0.0728(15) Uani 1 1 d . .
H13 H 0.7519 0.1338 0.1294 0.087 Uiso 1 1 calc R U
C14 C 0.5890(4) 0.1173(5) 0.13196(17) 0.0628(13) Uani 1 1 d . .
H14 H 0.5823 0.1698 0.1588 0.075 Uiso 1 1 calc R U
C15 C 0.0160(3) 0.1566(3) 0.36409(16) 0.0454(9) Uani 1 1 d . .
C16 C 0.0037(4) 0.1607(4) 0.40788(17) 0.0571(12) Uani 1 1 d . .
C17 C 0.0121(4) 0.1624(4) 0.46285(19) 0.0652(13) Uani 1 1 d . .
C18 C -0.0709(5) 0.1601(4) 0.48950(18) 0.0637(13) Uani 1 1 d . .
C19 C 0.1225(4) 0.1665(5) 0.48636(18) 0.0675(14) Uani 1 1 d . .
C20 C 0.2153(5) 0.1626(5) 0.5025(2) 0.0723(14) Uani 1 1 d . .
C21 C -0.1872(5) 0.1530(6) 0.4638(2) 0.0841(18) Uani 1 1 d . .
H21A H -0.1919 0.2018 0.4339 0.126 Uiso 1 1 calc R U
H21B H -0.2399 0.1800 0.4869 0.126 Uiso 1 1 calc R U
H21C H -0.2036 0.0728 0.4543 0.126 Uiso 1 1 calc R U
C22 C -0.0675(5) 0.1536(4) 0.54465(17) 0.0666(13) Uani 1 1 d . .
H22A H -0.0990 0.0800 0.5546 0.100 Uiso 1 1 calc R U
H22B H -0.1096 0.2176 0.5574 0.100 Uiso 1 1 calc R U
H22C H 0.0084 0.1587 0.5585 0.100 Uiso 1 1 calc R U
C23 C 0.3287(5) 0.1552(5) 0.5215(2) 0.0757(15) Uani 1 1 d . .
C24 C 0.3560(5) 0.1207(6) 0.5703(2) 0.096(2) Uani 1 1 d . .
H24 H 0.2994 0.1017 0.5912 0.115 Uiso 1 1 calc R U
C25 C 0.4642(6) 0.1131(6) 0.5896(2) 0.104(2) Uani 1 1 d . .
H25 H 0.4822 0.0904 0.6232 0.125 Uiso 1 1 calc R U
C26 C 0.5467(5) 0.1407(6) 0.5569(2) 0.093(2) Uani 1 1 d . .
H26 H 0.6214 0.1425 0.5688 0.111 Uiso 1 1 calc R U
C27 C 0.5157(5) 0.1645(6) 0.5082(3) 0.092(2) Uani 1 1 d . .
H27 H 0.5709 0.1755 0.4856 0.111 Uiso 1 1 calc R U
C28 C 0.4123(5) 0.1730(6) 0.4909(2) 0.095(2) Uani 1 1 d . .
H28 H 0.3955 0.1918 0.4567 0.113 Uiso 1 1 calc R U
C29 C -0.1416(3) 0.0708(4) 0.25053(15) 0.0475(10) Uani 1 1 d . .
H29A H -0.1196 0.0552 0.2164 0.057 Uiso 1 1 calc R U
H29B H -0.2223 0.0734 0.2494 0.057 Uiso 1 1 calc R U
C30 C -0.0988(3) -0.0220(4) 0.28583(15) 0.0466(10) Uani 1 1 d . .
H30A H -0.1272 -0.0109 0.3191 0.056 Uiso 1 1 calc R U
H30B H -0.1222 -0.0990 0.2730 0.056 Uiso 1 1 calc R U
C31 C 0.0718(3) -0.0945(4) 0.32723(15) 0.0484(10) Uani 1 1 d . .
H31A H 0.0522 -0.1747 0.3174 0.058 Uiso 1 1 calc R U
H31B H 0.0423 -0.0791 0.3599 0.058 Uiso 1 1 calc R U
C32 C 0.1949(3) -0.0834(4) 0.33267(15) 0.0478(10) Uani 1 1 d . .
H32A H 0.2249 -0.1489 0.3530 0.057 Uiso 1 1 calc R U
H32B H 0.2230 -0.0902 0.2991 0.057 Uiso 1 1 calc R U
C33 C 0.2375(3) 0.0279(4) 0.35633(15) 0.0478(10) Uani 1 1 d . .
H33A H 0.2027 0.0407 0.3880 0.057 Uiso 1 1 calc R U
H33B H 0.3171 0.0213 0.3643 0.057 Uiso 1 1 calc R U
C34 C 0.2537(3) 0.2375(4) 0.34560(16) 0.0488(10) Uani 1 1 d . .
H34A H 0.3342 0.2376 0.3509 0.059 Uiso 1 1 calc R U
H34B H 0.2226 0.2494 0.3782 0.059 Uiso 1 1 calc R U
C35 C 0.2162(3) 0.3312(4) 0.30964(17) 0.0488(10) Uani 1 1 d . .
H35A H 0.2372 0.4079 0.3235 0.059 Uiso 1 1 calc R U
H35B H 0.2501 0.3212 0.2776 0.059 Uiso 1 1 calc R U
C36 C 0.0494(3) 0.4009(4) 0.26275(17) 0.0534(11) Uani 1 1 d . .
H36A H 0.0801 0.3821 0.2306 0.064 Uiso 1 1 calc R U
H36B H 0.0703 0.4813 0.2716 0.064 Uiso 1 1 calc R U
C37 C -0.0744(3) 0.3925(4) 0.25629(18) 0.0531(11) Uani 1 1 d . .
H37A H -0.1023 0.4561 0.2342 0.064 Uiso 1 1 calc R U
H37B H -0.1041 0.4037 0.2892 0.064 Uiso 1 1 calc R U
C38 C -0.1167(3) 0.2784(4) 0.23438(16) 0.0490(10) Uani 1 1 d . .
H38A H -0.1963 0.2845 0.2260 0.059 Uiso 1 1 calc R U
H38B H -0.0814 0.2626 0.2031 0.059 Uiso 1 1 calc R U
C39 C -0.3666(4) 0.2188(6) 0.34480(19) 0.0705(14) Uani 1 1 d . .
H2 H 0.035(3) -0.034(4) 0.2667(15) 0.031(12) Uiso 1 1 d . .
H3 H 0.252(4) 0.109(4) 0.2985(17) 0.060(14) Uiso 1 1 d . .
H4 H 0.068(4) 0.347(4) 0.3283(19) 0.065(16) Uiso 1 1 d . .
H1 H -0.129(3) 0.194(3) 0.2907(15) 0.034(11) Uiso 1 1 d . .

loop_
_atom_site_aniso_label
_atom_site_aniso_U_11
_atom_site_aniso_U_22
_atom_site_aniso_U_33
_atom_site_aniso_U_23
_atom_site_aniso_U_13
_atom_site_aniso_U_12
Fe1 0.0353(4) 0.0397(4) 0.0365(3) 0.0002(3) 0.0061(2) 0.0004(2)
S1 0.0456(6) 0.0495(6) 0.0477(6) 0.0011(5) 0.0049(4) 0.0026(5)
F1 0.090(2) 0.141(3) 0.075(2) 0.008(2) -0.0103(17) 0.059(2)
F2 0.096(2) 0.154(3) 0.0453(16) -0.0083(18) 0.0027(15) 0.030(2)
F4 0.066(2) 0.156(4) 0.114(3) -0.048(3) -0.0035(19) -0.029(2)
O1 0.065(2) 0.0509(19) 0.095(3) -0.0067(18) 0.0270(18) -0.0074(16)
O2 0.061(2) 0.0512(18) 0.066(2) 0.0081(15) 0.0131(15) 0.0148(15)
O3 0.067(2) 0.062(2) 0.0452(16) 0.0004(14) 0.0136(14) 0.0071(15)
N1 0.033(2) 0.051(2) 0.045(2) -0.0006(16) 0.0074(15) 0.0033(15)
N2 0.040(2) 0.047(2) 0.0381(19) -0.0010(16) 0.0074(14) 0.0012(15)
N3 0.0371(19) 0.044(2) 0.0424(18) -0.0010(15) 0.0026(14) 0.0028(14)
N4 0.037(2) 0.045(2) 0.053(2) 0.0028(16) 0.0069(15) 0.0022(15)
C1 0.032(2) 0.041(2) 0.043(2) 0.0049(17) 0.0026(15) -0.0012(16)
C2 0.036(2) 0.045(2) 0.043(2) 0.0041(17) 0.0047(16) 0.0009(17)
C3 0.041(2) 0.052(2) 0.043(2) 0.0073(19) 0.0083(16) 0.0038(19)
C4 0.043(3) 0.077(3) 0.048(2) -0.001(2) 0.0078(18) 0.000(2)
C5 0.046(3) 0.052(3) 0.044(2) 0.0019(19) 0.0109(17) 0.004(2)
C6 0.050(3) 0.055(3) 0.044(2) 0.0000(19) 0.0094(18) 0.001(2)
C7 0.054(3) 0.108(5) 0.057(3) -0.009(3) 0.002(2) -0.003(3)
C8 0.078(4) 0.117(5) 0.051(3) -0.015(3) 0.006(2) 0.001(3)
C9 0.045(3) 0.059(3) 0.053(2) 0.007(2) 0.0128(18) 0.007(2)
C10 0.050(3) 0.078(4) 0.098(4) -0.033(3) 0.018(3) -0.007(3)
C11 0.061(4) 0.095(4) 0.103(4) -0.037(4) 0.024(3) 0.009(3)
C12 0.045(3) 0.100(4) 0.079(3) -0.010(3) 0.015(2) 0.012(3)
C13 0.044(3) 0.110(4) 0.064(3) -0.007(3) 0.003(2) 0.003(3)
C14 0.051(3) 0.086(4) 0.051(3) -0.007(2) 0.002(2) 0.011(2)
C15 0.043(2) 0.045(2) 0.048(2) 0.0002(18) 0.0055(17) 0.0034(18)
C16 0.068(3) 0.059(3) 0.047(2) 0.005(2) 0.018(2) 0.020(2)
C17 0.069(3) 0.065(3) 0.062(3) 0.002(2) 0.006(2) 0.007(3)
C18 0.087(4) 0.052(3) 0.054(3) 0.005(2) 0.020(2) 0.008(2)
C19 0.062(3) 0.085(4) 0.054(3) 0.006(2) -0.003(2) -0.007(3)
C20 0.066(4) 0.080(4) 0.070(3) -0.002(3) -0.001(3) 0.003(3)
C21 0.067(4) 0.117(5) 0.069(3) 0.014(3) 0.005(3) -0.005(3)
C22 0.081(4) 0.073(3) 0.047(3) -0.005(2) 0.013(2) -0.005(3)
C23 0.066(4) 0.089(4) 0.070(3) 0.000(3) -0.010(3) -0.004(3)
C24 0.063(4) 0.134(6) 0.089(4) 0.031(4) -0.002(3) -0.003(4)
C25 0.130(6) 0.119(5) 0.060(3) 0.002(4) -0.015(4) 0.057(5)
C26 0.057(4) 0.136(6) 0.082(4) -0.001(4) -0.011(3) 0.012(3)
C27 0.060(4) 0.126(6) 0.092(5) 0.015(4) 0.011(3) 0.007(3)
C28 0.064(4) 0.149(6) 0.070(4) -0.008(4) 0.003(3) 0.015(4)
C29 0.037(2) 0.053(3) 0.052(2) -0.006(2) 0.0024(17) -0.0024(18)
C30 0.041(2) 0.048(2) 0.052(2) -0.0021(19) 0.0079(17) -0.0053(18)
C31 0.054(3) 0.046(2) 0.045(2) 0.0034(19) 0.0031(18) -0.002(2)
C32 0.051(3) 0.045(2) 0.048(2) 0.0036(19) 0.0045(18) 0.0089(19)
C33 0.041(2) 0.055(3) 0.047(2) 0.0045(19) 0.0011(17) 0.0062(19)
C34 0.040(2) 0.054(3) 0.051(2) -0.006(2) -0.0009(17) -0.0016(19)
C35 0.041(2) 0.043(2) 0.062(3) -0.006(2) 0.0030(18) -0.0061(18)
C36 0.053(3) 0.041(2) 0.067(3) 0.007(2) 0.006(2) 0.001(2)
C37 0.046(3) 0.046(2) 0.068(3) 0.008(2) 0.007(2) 0.0088(19)
C38 0.038(2) 0.056(3) 0.053(2) 0.009(2) 0.0019(17) 0.0067(19)
C39 0.056(3) 0.094(4) 0.061(3) -0.002(3) 0.004(2) 0.014(3)

loop_
_atom_type_symbol
_atom_type_description
_atom_type_scat_dispersion_real
_atom_type_scat_dispersion_imag
_atom_type_scat_source
C C 0.0181 0.0091 'International Tables Vol C Tables 4.2.6.8 and 6.1.1.4'
H H 0.0000 0.0000 'International Tables Vol C Tables 4.2.6.8 and 6.1.1.4'
N N 0.0311 0.0180 'International Tables Vol C Tables 4.2.6.8 and 6.1.1.4'
O O 0.0492 0.0322 'International Tables Vol C Tables 4.2.6.8 and 6.1.1.4'
F F 0.0727 0.0534 'International Tables Vol C Tables 4.2.6.8 and 6.1.1.4'
S S 0.3331 0.5567 'International Tables Vol C Tables 4.2.6.8 and 6.1.1.4'
Fe Fe -1.1336 3.1974 'International Tables Vol C Tables 4.2.6.8 and 6.1.1.4'

loop_
_geom_angle_atom_site_label_1
_geom_angle_atom_site_label_2
_geom_angle_atom_site_label_3
_geom_angle
C15 Fe1 C1 177.38(16)
C15 Fe1 N2 90.28(16)
C1 Fe1 N2 89.01(15)
C15 Fe1 N4 88.51(16)
C1 Fe1 N4 92.24(15)
N2 Fe1 N4 178.47(15)
C15 Fe1 N1 90.19(16)
C1 Fe1 N1 92.26(15)
N2 Fe1 N1 85.08(14)
N4 Fe1 N1 93.99(14)
C15 Fe1 N3 88.30(16)
C1 Fe1 N3 89.26(15)
N2 Fe1 N3 95.83(14)
N4 Fe1 N3 85.08(14)
N1 Fe1 N3 178.24(15)
O1 S1 O2 115.1(2)
O1 S1 O3 115.4(2)
O2 S1 O3 115.38(19)
O1 S1 C39 102.8(3)
O2 S1 C39 103.7(2)
O3 S1 C39 101.6(2)
C38 N1 C29 113.5(3)
C38 N1 Fe1 118.1(3)
C29 N1 Fe1 107.9(2)
C38 N1 H1 105(3)
C29 N1 H1 101(3)
Fe1 N1 H1 109(3)
C30 N2 C31 112.4(3)
C30 N2 Fe1 107.7(3)
C31 N2 Fe1 118.0(3)
C30 N2 H2 104(3)
C31 N2 H2 106(3)
Fe1 N2 H2 108(3)
C33 N3 C34 112.9(3)
C33 N3 Fe1 118.2(3)
C34 N3 Fe1 106.9(2)
C33 N3 H3 101(3)
C34 N3 H3 111(3)
Fe1 N3 H3 107(3)
C35 N4 C36 113.3(3)
C35 N4 Fe1 107.0(2)
C36 N4 Fe1 117.6(3)
C35 N4 H4 109(3)
C36 N4 H4 102(3)
Fe1 N4 H4 107(3)
C2 C1 Fe1 172.6(3)
C1 C2 C3 175.8(4)
C4 C3 C2 122.6(4)
C4 C3 C5 119.4(4)
C2 C3 C5 117.8(3)
C3 C4 C7 122.2(4)
C3 C4 C8 122.0(4)
C7 C4 C8 115.9(4)
C6 C5 C3 173.4(5)
C5 C6 C9 172.8(5)
C4 C7 H7A 109.5
C4 C7 H7B 109.5
H7A C7 H7B 109.5
C4 C7 H7C 109.5
H7A C7 H7C 109.5
H7B C7 H7C 109.5
C4 C8 H8A 109.5
C4 C8 H8B 109.5
H8A C8 H8B 109.5
C4 C8 H8C 109.5
H8A C8 H8C 109.5
H8B C8 H8C 109.5
C14 C9 C10 119.3(4)
C14 C9 C6 122.5(4)
C10 C9 C6 118.2(4)
C11 C10 C9 119.6(5)
C11 C10 H10 120.2
C9 C10 H10 120.2
C12 C11 C10 121.3(5)
C12 C11 H11 119.3
C10 C11 H11 119.3
C11 C12 C13 119.2(5)
C11 C12 H12 120.4
C13 C12 H12 120.4
C14 C13 C12 121.2(5)
C14 C13 H13 119.4
C12 C13 H13 119.4
C13 C14 C9 119.4(5)
C13 C14 H14 120.3
C9 C14 H14 120.3
C16 C15 Fe1 171.2(4)
C15 C16 C17 168.6(5)
C18 C17 C19 120.7(5)
C18 C17 C16 123.7(5)
C19 C17 C16 115.5(4)
C17 C18 C22 126.2(5)
C17 C18 C21 119.9(5)
C22 C18 C21 113.7(4)
C20 C19 C17 174.1(6)
C19 C20 C23 178.5(6)
C18 C21 H21A 109.5
C18 C21 H21B 109.5
H21A C21 H21B 109.5
C18 C21 H21C 109.5
H21A C21 H21C 109.5
H21B C21 H21C 109.5
C18 C22 H22A 109.5
C18 C22 H22B 109.5
H22A C22 H22B 109.5
C18 C22 H22C 109.5
H22A C22 H22C 109.5
H22B C22 H22C 109.5
C28 C23 C24 117.8(5)
C28 C23 C20 121.5(5)
C24 C23 C20 120.6(6)
C23 C24 C25 121.8(6)
C23 C24 H24 119.1
C25 C24 H24 119.1
C24 C25 C26 117.4(6)
C24 C25 H25 121.3
C26 C25 H25 121.3
C27 C26 C25 118.3(6)
C27 C26 H26 120.8
C25 C26 H26 120.8
C28 C27 C26 123.0(6)
C28 C27 H27 118.5
C26 C27 H27 118.5
C27 C28 C23 121.3(6)
C27 C28 H28 119.4
C23 C28 H28 119.4
N1 C29 C30 107.5(3)
N1 C29 H29A 110.2
C30 C29 H29A 110.2
N1 C29 H29B 110.2
C30 C29 H29B 110.2
H29A C29 H29B 108.5
N2 C30 C29 107.5(3)
N2 C30 H30A 110.2
C29 C30 H30A 110.2
N2 C30 H30B 110.2
C29 C30 H30B 110.2
H30A C30 H30B 108.5
N2 C31 C32 112.6(3)
N2 C31 H31A 109.1
C32 C31 H31A 109.1
N2 C31 H31B 109.1
C32 C31 H31B 109.1
H31A C31 H31B 107.8
C33 C32 C31 115.1(3)
C33 C32 H32A 108.5
C31 C32 H32A 108.5
C33 C32 H32B 108.5
C31 C32 H32B 108.5
H32A C32 H32B 107.5
N3 C33 C32 111.7(3)
N3 C33 H33A 109.3
C32 C33 H33A 109.3
N3 C33 H33B 109.3
C32 C33 H33B 109.3
H33A C33 H33B 107.9
N3 C34 C35 106.6(3)
N3 C34 H34A 110.4
C35 C34 H34A 110.4
N3 C34 H34B 110.4
C35 C34 H34B 110.4
H34A C34 H34B 108.6
N4 C35 C34 107.3(3)
N4 C35 H35A 110.2
C34 C35 H35A 110.2
N4 C35 H35B 110.2
C34 C35 H35B 110.2
H35A C35 H35B 108.5
N4 C36 C37 112.4(3)
N4 C36 H36A 109.1
C37 C36 H36A 109.1
N4 C36 H36B 109.1
C37 C36 H36B 109.1
H36A C36 H36B 107.9
C36 C37 C38 114.2(4)
C36 C37 H37A 108.7
C38 C37 H37A 108.7
C36 C37 H37B 108.7
C38 C37 H37B 108.7
H37A C37 H37B 107.6
N1 C38 C37 111.9(3)
N1 C38 H38A 109.2
C37 C38 H38A 109.2
N1 C38 H38B 109.2
C37 C38 H38B 109.2
H38A C38 H38B 107.9
F1 C39 F4 107.7(5)
F1 C39 F2 108.5(5)
F4 C39 F2 107.2(5)
F1 C39 S1 110.8(4)
F4 C39 S1 111.2(4)
F2 C39 S1 111.3(4)

loop_
_geom_bond_atom_site_label_1
_geom_bond_atom_site_label_2
_geom_bond_distance
Fe1 C15 1.966(4)
Fe1 C1 1.978(4)
Fe1 N2 2.002(4)
Fe1 N4 2.010(4)
Fe1 N1 2.012(3)
Fe1 N3 2.016(3)
S1 O1 1.434(3)
S1 O2 1.434(3)
S1 O3 1.439(3)
S1 C39 1.800(5)
F1 C39 1.325(6)
F2 C39 1.337(6)
F4 C39 1.326(7)
N1 C38 1.465(5)
N1 C29 1.483(5)
N1 H1 0.75(4)
N2 C30 1.466(5)
N2 C31 1.481(5)
N2 H2 0.69(4)
N3 C33 1.472(5)
N3 C34 1.472(5)
N3 H3 0.86(5)
N4 C35 1.473(5)
N4 C36 1.475(5)
N4 H4 0.87(5)
C1 C2 1.202(5)
C2 C3 1.447(5)
C3 C4 1.349(6)
C3 C5 1.453(6)
C4 C7 1.490(6)
C4 C8 1.512(6)
C5 C6 1.191(6)
C6 C9 1.439(6)
C7 H7A 0.9800
C7 H7B 0.9800
C7 H7C 0.9800
C8 H8A 0.9800
C8 H8B 0.9800
C8 H8C 0.9800
C9 C14 1.389(6)
C9 C10 1.396(6)
C10 C11 1.381(7)
C10 H10 0.9500
C11 C12 1.354(7)
C11 H11 0.9500
C12 C13 1.387(7)
C12 H12 0.9500
C13 C14 1.374(7)
C13 H13 0.9500
C14 H14 0.9500
C15 C16 1.197(6)
C16 C17 1.472(7)
C17 C18 1.288(7)
C17 C19 1.455(7)
C18 C22 1.480(6)
C18 C21 1.544(8)
C19 C20 1.192(7)
C20 C23 1.450(7)
C21 H21A 0.9800
C21 H21B 0.9800
C21 H21C 0.9800
C22 H22A 0.9800
C22 H22B 0.9800
C22 H22C 0.9800
C23 C28 1.376(8)
C23 C24 1.388(8)
C24 C25 1.394(8)
C24 H24 0.9500
C25 C26 1.423(9)
C25 H25 0.9500
C26 C27 1.364(9)
C26 H26 0.9500
C27 C28 1.325(8)
C27 H27 0.9500
C28 H28 0.9500
C29 C30 1.503(6)
C29 H29A 0.9900
C29 H29B 0.9900
C30 H30A 0.9900
C30 H30B 0.9900
C31 C32 1.515(6)
C31 H31A 0.9900
C31 H31B 0.9900
C32 C33 1.513(6)
C32 H32A 0.9900
C32 H32B 0.9900
C33 H33A 0.9900
C33 H33B 0.9900
C34 C35 1.501(6)
C34 H34A 0.9900
C34 H34B 0.9900
C35 H35A 0.9900
C35 H35B 0.9900
C36 C37 1.521(6)
C36 H36A 0.9900
C36 H36B 0.9900
C37 C38 1.523(6)
C37 H37A 0.9900
C37 H37B 0.9900
C38 H38A 0.9900
C38 H38B 0.9900

loop_
_geom_hbond_atom_site_label_D
_geom_hbond_atom_site_label_H
_geom_hbond_atom_site_label_A
_geom_hbond_distance_DH
_geom_hbond_distance_HA
_geom_hbond_distance_DA
_geom_hbond_angle_DHA
_geom_hbond_site_symmetry_A
N2 H2 O2 0.69(4) 2.34(4) 2.947(5) 149(4) 2_445
N3 H3 O1 0.86(5) 2.61(5) 3.139(5) 121(4) 1_655
N2 H2 O2 0.69(4) 2.34(4) 2.947(5) 149(4) 2_445
N3 H3 O1 0.86(5) 2.61(5) 3.139(5) 121(4) 1_655
N2 H2 O2 0.69(4) 2.34(4) 2.947(5) 149(4) 2_445
N3 H3 O1 0.86(5) 2.61(5) 3.139(5) 121(4) 1_655

loop_
_geom_torsion_atom_site_label_1
_geom_torsion_atom_site_label_2
_geom_torsion_atom_site_label_3
_geom_torsion_atom_site_label_4
_geom_torsion
C2 C3 C4 C7 1.2(7)
C5 C3 C4 C7 176.5(4)
C2 C3 C4 C8 -177.6(5)
C5 C3 C4 C8 -2.3(7)
C14 C9 C10 C11 -0.4(8)
C6 C9 C10 C11 178.1(5)
C9 C10 C11 C12 -0.8(10)
C10 C11 C12 C13 0.8(10)
C11 C12 C13 C14 0.5(9)
C12 C13 C14 C9 -1.7(8)
C10 C9 C14 C13 1.6(7)
C6 C9 C14 C13 -176.8(5)
C15 C16 C17 C18 -170(2)
C15 C16 C17 C19 9(3)
C19 C17 C18 C22 -4.3(8)
C16 C17 C18 C22 175.5(5)
C19 C17 C18 C21 -178.6(5)
C16 C17 C18 C21 1.2(8)
C28 C23 C24 C25 5.2(10)
C20 C23 C24 C25 -179.8(6)
C23 C24 C25 C26 -0.8(11)
C24 C25 C26 C27 -4.7(10)
C25 C26 C27 C28 6.1(11)
C26 C27 C28 C23 -1.6(11)
C24 C23 C28 C27 -4.1(10)
C20 C23 C28 C27 -179.0(6)
C38 N1 C29 C30 171.4(3)
Fe1 N1 C29 C30 38.6(4)
C31 N2 C30 C29 174.6(3)
Fe1 N2 C30 C29 42.9(4)
N1 C29 C30 N2 -54.4(4)
C30 N2 C31 C32 -177.9(3)
Fe1 N2 C31 C32 -51.6(4)
N2 C31 C32 C33 69.2(5)
C34 N3 C33 C32 178.9(3)
Fe1 N3 C33 C32 53.1(4)
C31 C32 C33 N3 -69.8(5)
C33 N3 C34 C35 -174.9(3)
Fe1 N3 C34 C35 -43.3(4)
C36 N4 C35 C34 -173.4(4)
Fe1 N4 C35 C34 -42.2(4)
N3 C34 C35 N4 57.4(4)
C35 N4 C36 C37 -178.5(4)
Fe1 N4 C36 C37 55.7(5)
N4 C36 C37 C38 -68.4(5)
C29 N1 C38 C37 176.1(3)
Fe1 N1 C38 C37 -56.3(4)
C36 C37 C38 N1 68.5(5)
O1 S1 C39 F1 60.5(4)
O2 S1 C39 F1 -179.3(4)
O3 S1 C39 F1 -59.2(4)
O1 S1 C39 F4 -179.8(4)
O2 S1 C39 F4 -59.5(4)
O3 S1 C39 F4 60.5(4)
O1 S1 C39 F2 -60.3(5)
O2 S1 C39 F2 59.9(5)
O3 S1 C39 F2 179.9(4)
